data_4024559
loop_
_publ_author_name
'Daniel Sejer Pedersen'
'Tony V. Robinson'
'Dennis K. Taylor'
'Edward R. T. Tiekink'

_publ_section_title
;
A Concise Route to Branched Erythrono-\g-lactones. Synthesis of the
Leaf-Closing Substance Potassium
(\+-)-(2R,3R)-2,3,4-Trihydroxy-2-methylbutanoate
;
_journal_name_full 'Journal of Organic Chemistry'
_journal_page_first 4400
_journal_page_last 4403
_journal_paper_doi 10.1021/jo900392y
_journal_volume 74
_journal_year 2009
_chemical_formula_moiety 'C17 H26 O4'
_chemical_formula_sum 'C17 H26 O4'
_chemical_formula_weight 294.38
_chemical_name_systematic
; 
 ? 
;
_space_group_IT_number 2
_symmetry_cell_setting triclinic
_symmetry_space_group_name_Hall '-P 1'
_symmetry_space_group_name_H-M 'P -1'
_atom_sites_solution_hydrogens geom
_atom_sites_solution_primary direct
_atom_sites_solution_secondary difmap
_audit_creation_method SHELXL-97
_cell_angle_alpha 90.253(7)
_cell_angle_beta 106.973(7)
_cell_angle_gamma 99.206(7)
_cell_formula_units_Z 4
_cell_length_a 10.1757(14)
_cell_length_b 12.1846(15)
_cell_length_c 12.5108(17)
_cell_measurement_reflns_used 4659
_cell_measurement_temperature 153(2)
_cell_measurement_theta_max 29.5
_cell_measurement_theta_min 3.1
_cell_volume 1462.4(3)
_computing_cell_refinement CrystalClear
_computing_data_collection 'CrystalClear (Rigaku Americas Corporation, 2005)'
_computing_data_reduction CrystalClear
_computing_molecular_graphics 'ORTEPII (Johnson, 1976) & DIAMOND (Brandenburg, 2006)'
_computing_publication_material SHELXL97
_computing_structure_refinement 'SHELXL97 (Sheldrick, 1997)'
_computing_structure_solution 'SIR92 (Altomare et al., 1994)'
_diffrn_ambient_temperature 153(2)
_diffrn_measured_fraction_theta_full 0.796
_diffrn_measured_fraction_theta_max 0.796
_diffrn_measurement_device_type AFC12\k/SATURN724
_diffrn_measurement_method \w
_diffrn_radiation_monochromator graphite
_diffrn_radiation_source 'fine-focus sealed tube'
_diffrn_radiation_type MoK\a
_diffrn_radiation_wavelength 0.71070
_diffrn_reflns_av_R_equivalents 0.054
_diffrn_reflns_av_sigmaI/netI 0.045
_diffrn_reflns_limit_h_max 10
_diffrn_reflns_limit_h_min -12
_diffrn_reflns_limit_k_max 13
_diffrn_reflns_limit_k_min -13
_diffrn_reflns_limit_l_max 14
_diffrn_reflns_limit_l_min -12
_diffrn_reflns_number 7254
_diffrn_reflns_theta_full 25.0
_diffrn_reflns_theta_max 25.0
_diffrn_reflns_theta_min 3.1
_diffrn_standards_decay_% '< 1'
_diffrn_standards_interval_count 0
_diffrn_standards_number 0
_exptl_absorpt_coefficient_mu 0.093
_exptl_absorpt_correction_T_max 1.000
_exptl_absorpt_correction_T_min 0.842
_exptl_absorpt_correction_type multi-scan
_exptl_absorpt_process_details 'ABSCOR (Higashi, 1995)'
_exptl_crystal_colour colourless
_exptl_crystal_density_diffrn 1.337
_exptl_crystal_density_method 'not measured'
_exptl_crystal_description block
_exptl_crystal_F_000 640
_exptl_crystal_size_max 0.15
_exptl_crystal_size_mid 0.15
_exptl_crystal_size_min 0.03
_refine_diff_density_max 0.35
_refine_diff_density_min -0.32
_refine_diff_density_rms 0.071
_refine_ls_extinction_method none
_refine_ls_goodness_of_fit_ref 1.19
_refine_ls_hydrogen_treatment constr
_refine_ls_matrix_type full
_refine_ls_number_parameters 385
_refine_ls_number_reflns 4097
_refine_ls_number_restraints 2
_refine_ls_restrained_S_all 1.19
_refine_ls_R_factor_all 0.107
_refine_ls_R_factor_gt 0.093
_refine_ls_shift/su_max <0.001
_refine_ls_shift/su_mean 0.000
_refine_ls_structure_factor_coef Fsqd
_refine_ls_weighting_details 'calc w=1/[\s^2^(Fo^2^)+(0.0922P)^2^+2.7442P] where P=(Fo^2^+2Fc^2^)/3'
_refine_ls_weighting_scheme calc
_refine_ls_wR_factor_gt 0.228
_refine_ls_wR_factor_ref 0.239
_reflns_number_gt 3476
_reflns_number_total 4097
_reflns_threshold_expression I>2\s(I)
_cod_data_source_file jo900392y_si_003.cif
_cod_data_source_block shelxl
_cod_database_code 4024559

loop_
_symmetry_equiv_pos_as_xyz
'x, y, z'
'-x, -y, -z'

loop_
_atom_site_label
_atom_site_type_symbol
_atom_site_fract_x
_atom_site_fract_y
_atom_site_fract_z
_atom_site_U_iso_or_equiv
_atom_site_adp_type
_atom_site_occupancy
_atom_site_symmetry_multiplicity
_atom_site_calc_flag
_atom_site_refinement_flags
_atom_site_disorder_assembly
_atom_site_disorder_group
O1 O 0.2654(3) 0.3980(2) 0.1895(2) 0.0293(7) Uani 1 1 d . . .
O2 O 0.3784(3) 0.5379(3) 0.3263(3) 0.0337(7) Uani 1 1 d D . .
H2O H 0.3540 0.5828 0.2764 0.051 Uiso 1 1 d D . .
O3 O 0.2543(4) 0.2653(3) 0.3940(3) 0.0358(8) Uani 1 1 d . . .
O4 O 0.3580(3) 0.1829(2) 0.2871(2) 0.0265(7) Uani 1 1 d . . .
C2 C 0.2861(5) 0.4373(4) 0.2999(4) 0.0305(10) Uani 1 1 d . . .
H2 H 0.1952 0.4449 0.3124 0.037 Uiso 1 1 calc R . .
C3 C 0.3531(4) 0.3517(4) 0.3733(3) 0.0258(9) Uani 1 1 d . . .
H3 H 0.4205 0.3872 0.4448 0.031 Uiso 1 1 calc R . .
C4 C 0.4277(4) 0.2960(3) 0.3022(3) 0.0249(9) Uani 1 1 d . . .
C5 C 0.3863(4) 0.3529(4) 0.1913(3) 0.0282(9) Uani 1 1 d . . .
H5A H 0.4625 0.4126 0.1868 0.034 Uiso 1 1 calc R . .
H5B H 0.3659 0.2982 0.1274 0.034 Uiso 1 1 calc R . .
C6 C 0.2381(5) 0.1693(4) 0.3249(4) 0.0335(11) Uani 1 1 d . . .
C40 C 0.5849(4) 0.2982(3) 0.3522(3) 0.0236(9) Uani 1 1 d . . .
C41 C 0.6141(5) 0.2305(4) 0.4566(3) 0.0285(10) Uani 1 1 d . . .
H41A H 0.5785 0.2626 0.5132 0.034 Uiso 1 1 calc R . .
H41B H 0.5647 0.1529 0.4369 0.034 Uiso 1 1 calc R . .
C42 C 0.7692(5) 0.2306(4) 0.5053(4) 0.0288(10) Uani 1 1 d . . .
H42 H 0.7864 0.1864 0.5737 0.035 Uiso 1 1 calc R . .
C43 C 0.8462(5) 0.3497(4) 0.5356(4) 0.0348(10) Uani 1 1 d . . .
H43A H 0.8136 0.3839 0.5930 0.042 Uiso 1 1 calc R . .
H43B H 0.9475 0.3496 0.5672 0.042 Uiso 1 1 calc R . .
C44 C 0.8198(5) 0.4164(4) 0.4328(4) 0.0341(10) Uani 1 1 d . . .
H44 H 0.8702 0.4946 0.4531 0.041 Uiso 1 1 calc R . .
C46 C 0.6407(5) 0.2454(4) 0.2663(3) 0.0302(10) Uani 1 1 d . . .
H46A H 0.5917 0.1678 0.2461 0.036 Uiso 1 1 calc R . .
H46B H 0.6228 0.2875 0.1975 0.036 Uiso 1 1 calc R . .
C45 C 0.6635(4) 0.4169(3) 0.3847(4) 0.0283(9) Uani 1 1 d . . .
H45A H 0.6291 0.4511 0.4410 0.034 Uiso 1 1 calc R . .
H45B H 0.6463 0.4621 0.3180 0.034 Uiso 1 1 calc R . .
C47 C 0.7963(5) 0.2463(4) 0.3146(4) 0.0329(10) Uani 1 1 d . . .
H47 H 0.8315 0.2124 0.2577 0.040 Uiso 1 1 calc R . .
C48 C 0.8228(5) 0.1789(4) 0.4184(4) 0.0356(10) Uani 1 1 d . . .
H48A H 0.9239 0.1781 0.4497 0.043 Uiso 1 1 calc R . .
H48B H 0.7745 0.1011 0.3984 0.043 Uiso 1 1 calc R . .
C49 C 0.8736(5) 0.3638(4) 0.3467(4) 0.0384(11) Uani 1 1 d . . .
H49A H 0.8597 0.4083 0.2795 0.046 Uiso 1 1 calc R . .
H49B H 0.9746 0.3630 0.3785 0.046 Uiso 1 1 calc R . .
C61 C 0.1083(5) 0.1589(5) 0.2278(5) 0.0479(13) Uani 1 1 d . . .
H61A H 0.0998 0.0916 0.1814 0.072 Uiso 1 1 calc R . .
H61B H 0.1132 0.2243 0.1830 0.072 Uiso 1 1 calc R . .
H61C H 0.0270 0.1540 0.2556 0.072 Uiso 1 1 calc R . .
C62 C 0.2384(7) 0.0693(4) 0.3956(5) 0.0487(14) Uani 1 1 d . . .
H62A H 0.2272 0.0018 0.3487 0.073 Uiso 1 1 calc R . .
H62B H 0.1612 0.0639 0.4284 0.073 Uiso 1 1 calc R . .
H62C H 0.3269 0.0773 0.4555 0.073 Uiso 1 1 calc R . .
O1A O 0.7394(3) 0.1069(2) 0.8046(2) 0.0290(7) Uani 1 1 d . . .
O2A O 0.6253(3) -0.0349(3) 0.8856(3) 0.0334(7) Uani 1 1 d D . .
H2AO H 0.6430 -0.0725 0.8367 0.050 Uiso 1 1 d D . .
O3A O 0.7445(3) 0.2376(3) 1.0155(2) 0.0293(7) Uani 1 1 d . . .
O4A O 0.6444(3) 0.3205(2) 0.8579(2) 0.0264(7) Uani 1 1 d . . .
C2A C 0.7175(4) 0.0666(4) 0.9041(4) 0.0290(9) Uani 1 1 d . . .
H2A H 0.8081 0.0595 0.9603 0.035 Uiso 1 1 calc R . .
C3A C 0.6477(4) 0.1522(3) 0.9464(3) 0.0246(9) Uani 1 1 d . . .
H3A H 0.5794 0.1159 0.9843 0.030 Uiso 1 1 calc R . .
C4A C 0.5745(4) 0.2066(3) 0.8395(3) 0.0238(9) Uani 1 1 d . . .
C5A C 0.6184(4) 0.1507(4) 0.7490(3) 0.0269(9) Uani 1 1 d . . .
H5A1 H 0.5432 0.0904 0.7074 0.032 Uiso 1 1 calc R . .
H5A2 H 0.6386 0.2056 0.6954 0.032 Uiso 1 1 calc R . .
C6A C 0.7610(5) 0.3351(4) 0.9558(3) 0.0294(10) Uani 1 1 d . . .
C40A C 0.4168(4) 0.2043(3) 0.8144(3) 0.0246(9) Uani 1 1 d . . .
C41A C 0.3607(5) 0.2569(4) 0.7035(3) 0.0293(10) Uani 1 1 d . . .
H41C H 0.4094 0.3346 0.7073 0.035 Uiso 1 1 calc R . .
H41D H 0.3784 0.2150 0.6426 0.035 Uiso 1 1 calc R . .
C42A C 0.2050(5) 0.2555(4) 0.6788(4) 0.0315(10) Uani 1 1 d . . .
H42A H 0.1694 0.2899 0.6058 0.038 Uiso 1 1 calc R . .
C43A C 0.1296(5) 0.1361(4) 0.6714(4) 0.0371(11) Uani 1 1 d . . .
H43C H 0.0281 0.1352 0.6545 0.044 Uiso 1 1 calc R . .
H43D H 0.1455 0.0931 0.6104 0.044 Uiso 1 1 calc R . .
C44A C 0.1831(5) 0.0836(4) 0.7810(4) 0.0340(10) Uani 1 1 d . . .
H44A H 0.1340 0.0050 0.7755 0.041 Uiso 1 1 calc R . .
C45A C 0.3393(5) 0.0844(4) 0.8063(4) 0.0302(10) Uani 1 1 d . . .
H45C H 0.3568 0.0410 0.7463 0.036 Uiso 1 1 calc R . .
H45D H 0.3743 0.0490 0.8779 0.036 Uiso 1 1 calc R . .
C46A C 0.3864(4) 0.2684(4) 0.9071(3) 0.0274(9) Uani 1 1 d . . .
H46C H 0.4214 0.2341 0.9793 0.033 Uiso 1 1 calc R . .
H46D H 0.4356 0.3463 0.9141 0.033 Uiso 1 1 calc R . .
C47A C 0.2310(5) 0.2673(4) 0.8816(4) 0.0281(10) Uani 1 1 d . . .
H47A H 0.2135 0.3103 0.9429 0.034 Uiso 1 1 calc R . .
C48A C 0.1777(4) 0.3218(4) 0.7709(4) 0.0301(10) Uani 1 1 d . . .
H48C H 0.0766 0.3225 0.7541 0.036 Uiso 1 1 calc R . .
H48D H 0.2264 0.3996 0.7760 0.036 Uiso 1 1 calc R . .
C49A C 0.1554(5) 0.1477(4) 0.8740(4) 0.0346(11) Uani 1 1 d . . .
H49C H 0.1893 0.1127 0.9460 0.041 Uiso 1 1 calc R . .
H49D H 0.0540 0.1466 0.8580 0.041 Uiso 1 1 calc R . .
C61A C 0.8939(5) 0.3487(4) 0.9232(4) 0.0393(11) Uani 1 1 d . . .
H61D H 0.9021 0.4166 0.8822 0.059 Uiso 1 1 calc R . .
H61E H 0.8922 0.2842 0.8754 0.059 Uiso 1 1 calc R . .
H61F H 0.9738 0.3542 0.9907 0.059 Uiso 1 1 calc R . .
C62A C 0.7532(5) 0.4332(4) 1.0253(4) 0.0372(11) Uani 1 1 d . . .
H62D H 0.7645 0.5011 0.9850 0.056 Uiso 1 1 calc R . .
H62E H 0.8276 0.4397 1.0966 0.056 Uiso 1 1 calc R . .
H62F H 0.6625 0.4227 1.0396 0.056 Uiso 1 1 calc R . .

loop_
_atom_site_aniso_label
_atom_site_aniso_U_11
_atom_site_aniso_U_22
_atom_site_aniso_U_33
_atom_site_aniso_U_23
_atom_site_aniso_U_13
_atom_site_aniso_U_12
O1 0.0262(15) 0.0268(17) 0.0343(16) 0.0041(13) 0.0060(12) 0.0084(12)
O2 0.0409(18) 0.0215(16) 0.0385(18) 0.0064(13) 0.0126(14) 0.0029(13)
O3 0.047(2) 0.0214(18) 0.0488(19) -0.0016(14) 0.0337(16) -0.0015(14)
O4 0.0273(15) 0.0198(16) 0.0341(16) -0.0011(12) 0.0131(12) 0.0015(12)
C2 0.029(2) 0.022(2) 0.042(2) -0.0004(18) 0.0161(19) 0.0010(17)
C3 0.028(2) 0.023(2) 0.029(2) 0.0013(17) 0.0138(17) 0.0017(17)
C4 0.029(2) 0.019(2) 0.028(2) 0.0010(16) 0.0101(17) 0.0016(16)
C5 0.026(2) 0.034(3) 0.024(2) 0.0007(18) 0.0080(17) 0.0033(18)
C6 0.036(2) 0.022(2) 0.050(3) -0.002(2) 0.027(2) 0.0014(18)
C40 0.030(2) 0.018(2) 0.024(2) 0.0022(16) 0.0085(16) 0.0065(16)
C41 0.035(2) 0.026(2) 0.027(2) 0.0077(18) 0.0107(18) 0.0086(18)
C42 0.032(2) 0.024(2) 0.028(2) 0.0059(18) 0.0044(17) 0.0082(18)
C43 0.025(2) 0.043(3) 0.032(2) -0.005(2) 0.0003(18) 0.0099(19)
C44 0.029(2) 0.028(3) 0.040(2) 0.0024(19) 0.0016(19) 0.0026(18)
C46 0.032(2) 0.032(3) 0.027(2) 0.0014(18) 0.0096(18) 0.0068(18)
C45 0.028(2) 0.021(2) 0.032(2) 0.0023(17) 0.0051(17) -0.0008(17)
C47 0.032(2) 0.041(3) 0.026(2) -0.0022(19) 0.0084(18) 0.007(2)
C48 0.036(2) 0.031(3) 0.040(3) 0.002(2) 0.007(2) 0.014(2)
C49 0.023(2) 0.048(3) 0.042(3) 0.009(2) 0.0082(19) 0.002(2)
C61 0.029(3) 0.039(3) 0.074(4) -0.010(3) 0.018(2) -0.005(2)
C62 0.073(4) 0.026(3) 0.058(3) 0.002(2) 0.039(3) 0.001(2)
O1A 0.0293(16) 0.0295(17) 0.0308(15) 0.0031(12) 0.0115(12) 0.0073(12)
O2A 0.0408(18) 0.0233(17) 0.0383(18) 0.0002(13) 0.0157(14) 0.0042(13)
O3A 0.0370(17) 0.0202(17) 0.0240(15) 0.0001(12) 0.0014(12) 0.0000(13)
O4A 0.0290(15) 0.0193(16) 0.0283(15) 0.0014(12) 0.0074(12) -0.0017(12)
C2A 0.026(2) 0.024(2) 0.036(2) 0.0009(18) 0.0071(17) 0.0039(17)
C3A 0.026(2) 0.023(2) 0.024(2) 0.0031(16) 0.0035(16) 0.0080(17)
C4A 0.029(2) 0.016(2) 0.025(2) 0.0005(16) 0.0094(16) -0.0013(16)
C5A 0.029(2) 0.029(2) 0.024(2) 0.0042(17) 0.0086(16) 0.0053(17)
C6A 0.028(2) 0.028(2) 0.028(2) -0.0014(18) 0.0033(17) 0.0019(18)
C40A 0.032(2) 0.019(2) 0.025(2) 0.0020(16) 0.0100(17) 0.0066(17)
C41A 0.031(2) 0.029(2) 0.028(2) 0.0023(18) 0.0101(18) 0.0052(18)
C42A 0.030(2) 0.039(3) 0.026(2) 0.0072(19) 0.0070(17) 0.0099(19)
C43A 0.025(2) 0.043(3) 0.039(3) -0.007(2) 0.0032(18) 0.004(2)
C44A 0.030(2) 0.025(2) 0.043(3) -0.0009(19) 0.0097(19) -0.0016(18)
C45A 0.032(2) 0.023(2) 0.034(2) 0.0022(18) 0.0088(18) -0.0013(18)
C46A 0.031(2) 0.026(2) 0.025(2) -0.0026(17) 0.0087(17) 0.0039(17)
C47A 0.029(2) 0.026(3) 0.029(2) -0.0037(18) 0.0101(18) 0.0035(18)
C48A 0.025(2) 0.029(2) 0.037(2) 0.0067(19) 0.0094(18) 0.0085(17)
C49A 0.026(2) 0.039(3) 0.042(3) 0.014(2) 0.0136(19) 0.0082(19)
C61A 0.029(2) 0.039(3) 0.044(3) 0.001(2) 0.006(2) -0.001(2)
C62A 0.048(3) 0.027(3) 0.033(2) 0.0023(19) 0.010(2) 0.003(2)

loop_
_atom_type_symbol
_atom_type_description
_atom_type_scat_dispersion_real
_atom_type_scat_dispersion_imag
_atom_type_scat_source
C C 0.0033 0.0016 'International Tables Vol C Tables 4.2.6.8 and 6.1.1.4'
H H 0.0000 0.0000 'International Tables Vol C Tables 4.2.6.8 and 6.1.1.4'
O O 0.0106 0.0060 'International Tables Vol C Tables 4.2.6.8 and 6.1.1.4'

loop_
_geom_angle_atom_site_label_1
_geom_angle_atom_site_label_2
_geom_angle_atom_site_label_3
_geom_angle
_geom_angle_site_symmetry_1
_geom_angle_site_symmetry_3
_geom_angle_publ_flag
C2 O1 C5 105.8(3) . . ?
C2 O2 H2O 109.7 . . ?
C6 O3 C3 111.0(3) . . ?
C6 O4 C4 111.7(3) . . ?
O2 C2 O1 111.5(3) . . ?
O2 C2 C3 107.6(4) . . ?
O1 C2 C3 105.6(4) . . ?
O2 C2 H2 110.7 . . ?
O1 C2 H2 110.7 . . ?
C3 C2 H2 110.7 . . ?
O3 C3 C2 112.7(4) . . ?
O3 C3 C4 105.4(3) . . ?
C2 C3 C4 104.5(3) . . ?
O3 C3 H3 111.3 . . ?
C2 C3 H3 111.3 . . ?
C4 C3 H3 111.3 . . ?
O4 C4 C5 109.4(3) . . ?
O4 C4 C40 109.0(3) . . ?
C5 C4 C40 114.5(3) . . ?
O4 C4 C3 103.3(3) . . ?
C5 C4 C3 102.5(3) . . ?
C40 C4 C3 117.4(3) . . ?
O1 C5 C4 106.2(3) . . ?
O1 C5 H5A 110.5 . . ?
C4 C5 H5A 110.5 . . ?
O1 C5 H5B 110.5 . . ?
C4 C5 H5B 110.5 . . ?
H5A C5 H5B 108.7 . . ?
O3 C6 O4 105.4(3) . . ?
O3 C6 C61 111.3(4) . . ?
O4 C6 C61 110.6(4) . . ?
O3 C6 C62 108.4(4) . . ?
O4 C6 C62 109.0(4) . . ?
C61 C6 C62 112.0(4) . . ?
C45 C40 C41 108.4(3) . . ?
C45 C40 C4 111.5(3) . . ?
C41 C40 C4 110.4(3) . . ?
C45 C40 C46 109.2(3) . . ?
C41 C40 C46 107.9(3) . . ?
C4 C40 C46 109.4(3) . . ?
C42 C41 C40 110.7(3) . . ?
C42 C41 H41A 109.5 . . ?
C40 C41 H41A 109.5 . . ?
C42 C41 H41B 109.5 . . ?
C40 C41 H41B 109.5 . . ?
H41A C41 H41B 108.1 . . ?
C41 C42 C43 109.9(4) . . ?
C41 C42 C48 109.2(4) . . ?
C43 C42 C48 108.8(4) . . ?
C41 C42 H42 109.6 . . ?
C43 C42 H42 109.6 . . ?
C48 C42 H42 109.6 . . ?
C44 C43 C42 109.7(4) . . ?
C44 C43 H43A 109.7 . . ?
C42 C43 H43A 109.7 . . ?
C44 C43 H43B 109.7 . . ?
C42 C43 H43B 109.7 . . ?
H43A C43 H43B 108.2 . . ?
C43 C44 C49 108.8(4) . . ?
C43 C44 C45 109.6(4) . . ?
C49 C44 C45 110.0(4) . . ?
C43 C44 H44 109.5 . . ?
C49 C44 H44 109.5 . . ?
C45 C44 H44 109.5 . . ?
C47 C46 C40 110.1(3) . . ?
C47 C46 H46A 109.6 . . ?
C40 C46 H46A 109.6 . . ?
C47 C46 H46B 109.6 . . ?
C40 C46 H46B 109.6 . . ?
H46A C46 H46B 108.2 . . ?
C40 C45 C44 110.2(4) . . ?
C40 C45 H45A 109.6 . . ?
C44 C45 H45A 109.6 . . ?
C40 C45 H45B 109.6 . . ?
C44 C45 H45B 109.6 . . ?
H45A C45 H45B 108.1 . . ?
C49 C47 C46 110.7(4) . . ?
C49 C47 C48 108.8(4) . . ?
C46 C47 C48 109.4(4) . . ?
C49 C47 H47 109.3 . . ?
C46 C47 H47 109.3 . . ?
C48 C47 H47 109.3 . . ?
C47 C48 C42 109.4(4) . . ?
C47 C48 H48A 109.8 . . ?
C42 C48 H48A 109.8 . . ?
C47 C48 H48B 109.8 . . ?
C42 C48 H48B 109.8 . . ?
H48A C48 H48B 108.2 . . ?
C47 C49 C44 109.7(4) . . ?
C47 C49 H49A 109.7 . . ?
C44 C49 H49A 109.7 . . ?
C47 C49 H49B 109.7 . . ?
C44 C49 H49B 109.7 . . ?
H49A C49 H49B 108.2 . . ?
C6 C61 H61A 109.5 . . ?
C6 C61 H61B 109.5 . . ?
H61A C61 H61B 109.5 . . ?
C6 C61 H61C 109.5 . . ?
H61A C61 H61C 109.5 . . ?
H61B C61 H61C 109.5 . . ?
C6 C62 H62A 109.5 . . ?
C6 C62 H62B 109.5 . . ?
H62A C62 H62B 109.5 . . ?
C6 C62 H62C 109.5 . . ?
H62A C62 H62C 109.5 . . ?
H62B C62 H62C 109.5 . . ?
C2A O1A C5A 105.6(3) . . ?
C2A O2A H2AO 107.2 . . ?
C3A O3A C6A 111.0(3) . . ?
C6A O4A C4A 111.4(3) . . ?
O2A C2A O1A 112.2(3) . . ?
O2A C2A C3A 107.1(3) . . ?
O1A C2A C3A 105.6(3) . . ?
O2A C2A H2A 110.6 . . ?
O1A C2A H2A 110.6 . . ?
C3A C2A H2A 110.6 . . ?
O3A C3A C2A 112.5(3) . . ?
O3A C3A C4A 106.2(3) . . ?
C2A C3A C4A 103.7(3) . . ?
O3A C3A H3A 111.3 . . ?
C2A C3A H3A 111.3 . . ?
C4A C3A H3A 111.3 . . ?
O4A C4A C5A 108.5(3) . . ?
O4A C4A C40A 108.9(3) . . ?
C5A C4A C40A 115.4(3) . . ?
O4A C4A C3A 103.3(3) . . ?
C5A C4A C3A 103.0(3) . . ?
C40A C4A C3A 116.9(3) . . ?
O1A C5A C4A 106.5(3) . . ?
O1A C5A H5A1 110.4 . . ?
C4A C5A H5A1 110.4 . . ?
O1A C5A H5A2 110.4 . . ?
C4A C5A H5A2 110.4 . . ?
H5A1 C5A H5A2 108.6 . . ?
O3A C6A O4A 105.6(3) . . ?
O3A C6A C62A 108.6(3) . . ?
O4A C6A C62A 108.5(4) . . ?
O3A C6A C61A 111.6(4) . . ?
O4A C6A C61A 109.7(4) . . ?
C62A C6A C61A 112.7(4) . . ?
C41A C40A C46A 109.1(4) . . ?
C41A C40A C45A 108.5(3) . . ?
C46A C40A C45A 108.0(3) . . ?
C41A C40A C4A 109.8(3) . . ?
C46A C40A C4A 110.6(3) . . ?
C45A C40A C4A 110.8(3) . . ?
C42A C41A C40A 110.0(3) . . ?
C42A C41A H41C 109.7 . . ?
C40A C41A H41C 109.7 . . ?
C42A C41A H41D 109.7 . . ?
C40A C41A H41D 109.7 . . ?
H41C C41A H41D 108.2 . . ?
C48A C42A C41A 109.8(4) . . ?
C48A C42A C43A 109.6(4) . . ?
C41A C42A C43A 109.8(4) . . ?
C48A C42A H42A 109.2 . . ?
C41A C42A H42A 109.2 . . ?
C43A C42A H42A 109.2 . . ?
C44A C43A C42A 109.5(4) . . ?
C44A C43A H43C 109.8 . . ?
C42A C43A H43C 109.8 . . ?
C44A C43A H43D 109.8 . . ?
C42A C43A H43D 109.8 . . ?
H43C C43A H43D 108.2 . . ?
C43A C44A C49A 109.8(4) . . ?
C43A C44A C45A 109.6(4) . . ?
C49A C44A C45A 109.9(4) . . ?
C43A C44A H44A 109.2 . . ?
C49A C44A H44A 109.2 . . ?
C45A C44A H44A 109.2 . . ?
C44A C45A C40A 110.1(4) . . ?
C44A C45A H45C 109.6 . . ?
C40A C45A H45C 109.6 . . ?
C44A C45A H45D 109.6 . . ?
C40A C45A H45D 109.6 . . ?
H45C C45A H45D 108.2 . . ?
C47A C46A C40A 110.6(3) . . ?
C47A C46A H46C 109.5 . . ?
C40A C46A H46C 109.5 . . ?
C47A C46A H46D 109.5 . . ?
C40A C46A H46D 109.5 . . ?
H46C C46A H46D 108.1 . . ?
C46A C47A C49A 109.6(4) . . ?
C46A C47A C48A 109.4(3) . . ?
C49A C47A C48A 110.0(4) . . ?
C46A C47A H47A 109.3 . . ?
C49A C47A H47A 109.3 . . ?
C48A C47A H47A 109.3 . . ?
C42A C48A C47A 108.5(4) . . ?
C42A C48A H48C 110.0 . . ?
C47A C48A H48C 110.0 . . ?
C42A C48A H48D 110.0 . . ?
C47A C48A H48D 110.0 . . ?
H48C C48A H48D 108.4 . . ?
C44A C49A C47A 108.7(3) . . ?
C44A C49A H49C 110.0 . . ?
C47A C49A H49C 110.0 . . ?
C44A C49A H49D 110.0 . . ?
C47A C49A H49D 110.0 . . ?
H49C C49A H49D 108.3 . . ?
C6A C61A H61D 109.5 . . ?
C6A C61A H61E 109.5 . . ?
H61D C61A H61E 109.5 . . ?
C6A C61A H61F 109.5 . . ?
H61D C61A H61F 109.5 . . ?
H61E C61A H61F 109.5 . . ?
C6A C62A H62D 109.5 . . ?
C6A C62A H62E 109.5 . . ?
H62D C62A H62E 109.5 . . ?
C6A C62A H62F 109.5 . . ?
H62D C62A H62F 109.5 . . ?
H62E C62A H62F 109.5 . . ?

loop_
_geom_bond_atom_site_label_1
_geom_bond_atom_site_label_2
_geom_bond_distance
_geom_bond_site_symmetry_2
_geom_bond_publ_flag
O1 C2 1.405(5) . ?
O1 C5 1.420(5) . ?
O2 C2 1.394(5) . ?
O2 H2O 0.8400 . ?
O3 C6 1.409(6) . ?
O3 C3 1.415(5) . ?
O4 C6 1.419(5) . ?
O4 C4 1.430(5) . ?
C2 C3 1.505(6) . ?
C2 H2 1.0000 . ?
C3 C4 1.544(6) . ?
C3 H3 1.0000 . ?
C4 C5 1.530(6) . ?
C4 C40 1.534(6) . ?
C5 H5A 0.9900 . ?
C5 H5B 0.9900 . ?
C6 C61 1.498(7) . ?
C6 C62 1.508(7) . ?
C40 C45 1.527(6) . ?
C40 C41 1.529(6) . ?
C40 C46 1.536(6) . ?
C41 C42 1.516(6) . ?
C41 H41A 0.9900 . ?
C41 H41B 0.9900 . ?
C42 C43 1.524(7) . ?
C42 C48 1.525(7) . ?
C42 H42 1.0000 . ?
C43 C44 1.505(7) . ?
C43 H43A 0.9900 . ?
C43 H43B 0.9900 . ?
C44 C49 1.523(7) . ?
C44 C45 1.529(6) . ?
C44 H44 1.0000 . ?
C46 C47 1.519(6) . ?
C46 H46A 0.9900 . ?
C46 H46B 0.9900 . ?
C45 H45A 0.9900 . ?
C45 H45B 0.9900 . ?
C47 C49 1.510(7) . ?
C47 C48 1.519(6) . ?
C47 H47 1.0000 . ?
C48 H48A 0.9900 . ?
C48 H48B 0.9900 . ?
C49 H49A 0.9900 . ?
C49 H49B 0.9900 . ?
C61 H61A 0.9800 . ?
C61 H61B 0.9800 . ?
C61 H61C 0.9800 . ?
C62 H62A 0.9800 . ?
C62 H62B 0.9800 . ?
C62 H62C 0.9800 . ?
O1A C2A 1.404(5) . ?
O1A C5A 1.414(5) . ?
O2A C2A 1.401(5) . ?
O2A H2AO 0.8400 . ?
O3A C3A 1.403(5) . ?
O3A C6A 1.419(5) . ?
O4A C6A 1.423(5) . ?
O4A C4A 1.439(5) . ?
C2A C3A 1.524(6) . ?
C2A H2A 1.0000 . ?
C3A C4A 1.539(6) . ?
C3A H3A 1.0000 . ?
C4A C5A 1.527(6) . ?
C4A C40A 1.538(6) . ?
C5A H5A1 0.9900 . ?
C5A H5A2 0.9900 . ?
C6A C62A 1.500(7) . ?
C6A C61A 1.508(6) . ?
C40A C41A 1.524(6) . ?
C40A C46A 1.526(6) . ?
C40A C45A 1.533(6) . ?
C41A C42A 1.520(6) . ?
C41A H41C 0.9900 . ?
C41A H41D 0.9900 . ?
C42A C48A 1.519(6) . ?
C42A C43A 1.521(7) . ?
C42A H42A 1.0000 . ?
C43A C44A 1.506(7) . ?
C43A H43C 0.9900 . ?
C43A H43D 0.9900 . ?
C44A C49A 1.515(7) . ?
C44A C45A 1.525(6) . ?
C44A H44A 1.0000 . ?
C45A H45C 0.9900 . ?
C45A H45D 0.9900 . ?
C46A C47A 1.517(6) . ?
C46A H46C 0.9900 . ?
C46A H46D 0.9900 . ?
C47A C49A 1.525(6) . ?
C47A C48A 1.528(6) . ?
C47A H47A 1.0000 . ?
C48A H48C 0.9900 . ?
C48A H48D 0.9900 . ?
C49A H49C 0.9900 . ?
C49A H49D 0.9900 . ?
C61A H61D 0.9800 . ?
C61A H61E 0.9800 . ?
C61A H61F 0.9800 . ?
C62A H62D 0.9800 . ?
C62A H62E 0.9800 . ?
C62A H62F 0.9800 . ?

loop_
_geom_torsion_atom_site_label_1
_geom_torsion_atom_site_label_2
_geom_torsion_atom_site_label_3
_geom_torsion_atom_site_label_4
_geom_torsion
_geom_torsion_site_symmetry_1
_geom_torsion_site_symmetry_2
_geom_torsion_site_symmetry_3
_geom_torsion_site_symmetry_4
_geom_torsion_publ_flag
C5 O1 C2 O2 76.8(4) . . . . ?
C5 O1 C2 C3 -39.7(4) . . . . ?
C6 O3 C3 C2 100.6(4) . . . . ?
C6 O3 C3 C4 -12.8(5) . . . . ?
O2 C2 C3 O3 152.6(3) . . . . ?
O1 C2 C3 O3 -88.2(4) . . . . ?
O2 C2 C3 C4 -93.5(4) . . . . ?
O1 C2 C3 C4 25.7(4) . . . . ?
C6 O4 C4 C5 -99.2(4) . . . . ?
C6 O4 C4 C40 134.9(4) . . . . ?
C6 O4 C4 C3 9.4(4) . . . . ?
O3 C3 C4 O4 2.0(4) . . . . ?
C2 C3 C4 O4 -117.0(3) . . . . ?
O3 C3 C4 C5 115.7(4) . . . . ?
C2 C3 C4 C5 -3.3(4) . . . . ?
O3 C3 C4 C40 -117.9(4) . . . . ?
C2 C3 C4 C40 123.1(4) . . . . ?
C2 O1 C5 C4 37.6(4) . . . . ?
O4 C4 C5 O1 89.2(4) . . . . ?
C40 C4 C5 O1 -148.1(3) . . . . ?
C3 C4 C5 O1 -19.9(4) . . . . ?
C3 O3 C6 O4 18.5(5) . . . . ?
C3 O3 C6 C61 -101.4(4) . . . . ?
C3 O3 C6 C62 135.0(4) . . . . ?
C4 O4 C6 O3 -17.2(5) . . . . ?
C4 O4 C6 C61 103.2(4) . . . . ?
C4 O4 C6 C62 -133.3(4) . . . . ?
O4 C4 C40 C45 -172.5(3) . . . . ?
C5 C4 C40 C45 64.6(4) . . . . ?
C3 C4 C40 C45 -55.6(4) . . . . ?
O4 C4 C40 C41 -52.0(4) . . . . ?
C5 C4 C40 C41 -174.8(4) . . . . ?
C3 C4 C40 C41 64.9(5) . . . . ?
O4 C4 C40 C46 66.6(4) . . . . ?
C5 C4 C40 C46 -56.3(5) . . . . ?
C3 C4 C40 C46 -176.5(3) . . . . ?
C45 C40 C41 C42 -58.6(5) . . . . ?
C4 C40 C41 C42 179.0(3) . . . . ?
C46 C40 C41 C42 59.5(5) . . . . ?
C40 C41 C42 C43 59.1(5) . . . . ?
C40 C41 C42 C48 -60.3(5) . . . . ?
C41 C42 C43 C44 -59.2(5) . . . . ?
C48 C42 C43 C44 60.3(5) . . . . ?
C42 C43 C44 C49 -60.6(5) . . . . ?
C42 C43 C44 C45 59.7(5) . . . . ?
C45 C40 C46 C47 58.0(4) . . . . ?
C41 C40 C46 C47 -59.6(4) . . . . ?
C4 C40 C46 C47 -179.7(3) . . . . ?
C41 C40 C45 C44 59.0(4) . . . . ?
C4 C40 C45 C44 -179.3(3) . . . . ?
C46 C40 C45 C44 -58.3(4) . . . . ?
C43 C44 C45 C40 -60.5(5) . . . . ?
C49 C44 C45 C40 59.2(5) . . . . ?
C40 C46 C47 C49 -59.0(5) . . . . ?
C40 C46 C47 C48 60.8(5) . . . . ?
C49 C47 C48 C42 60.7(5) . . . . ?
C46 C47 C48 C42 -60.3(5) . . . . ?
C41 C42 C48 C47 59.8(5) . . . . ?
C43 C42 C48 C47 -60.1(5) . . . . ?
C46 C47 C49 C44 59.1(5) . . . . ?
C48 C47 C49 C44 -61.1(5) . . . . ?
C43 C44 C49 C47 61.2(5) . . . . ?
C45 C44 C49 C47 -58.9(5) . . . . ?
C5A O1A C2A O2A 76.4(4) . . . . ?
C5A O1A C2A C3A -40.0(4) . . . . ?
C6A O3A C3A C2A 100.9(4) . . . . ?
C6A O3A C3A C4A -11.9(4) . . . . ?
O2A C2A C3A O3A 151.8(3) . . . . ?
O1A C2A C3A O3A -88.4(4) . . . . ?
O2A C2A C3A C4A -93.8(4) . . . . ?
O1A C2A C3A C4A 25.9(4) . . . . ?
C6A O4A C4A C5A -101.2(4) . . . . ?
C6A O4A C4A C40A 132.5(3) . . . . ?
C6A O4A C4A C3A 7.6(4) . . . . ?
O3A C3A C4A O4A 2.5(4) . . . . ?
C2A C3A C4A O4A -116.3(3) . . . . ?
O3A C3A C4A C5A 115.4(3) . . . . ?
C2A C3A C4A C5A -3.4(4) . . . . ?
O3A C3A C4A C40A -117.0(4) . . . . ?
C2A C3A C4A C40A 124.2(4) . . . . ?
C2A O1A C5A C4A 37.9(4) . . . . ?
O4A C4A C5A O1A 89.0(4) . . . . ?
C40A C4A C5A O1A -148.6(3) . . . . ?
C3A C4A C5A O1A -20.1(4) . . . . ?
C3A O3A C6A O4A 16.5(4) . . . . ?
C3A O3A C6A C62A 132.7(4) . . . . ?
C3A O3A C6A C61A -102.5(4) . . . . ?
C4A O4A C6A O3A -14.8(4) . . . . ?
C4A O4A C6A C62A -131.1(4) . . . . ?
C4A O4A C6A C61A 105.5(4) . . . . ?
O4A C4A C40A C41A 66.0(4) . . . . ?
C5A C4A C40A C41A -56.2(5) . . . . ?
C3A C4A C40A C41A -177.5(3) . . . . ?
O4A C4A C40A C46A -54.4(4) . . . . ?
C5A C4A C40A C46A -176.6(3) . . . . ?
C3A C4A C40A C46A 62.1(5) . . . . ?
O4A C4A C40A C45A -174.1(3) . . . . ?
C5A C4A C40A C45A 63.7(4) . . . . ?
C3A C4A C40A C45A -57.6(5) . . . . ?
C46A C40A C41A C42A -58.3(5) . . . . ?
C45A C40A C41A C42A 59.1(5) . . . . ?
C4A C40A C41A C42A -179.6(3) . . . . ?
C40A C41A C42A C48A 60.5(5) . . . . ?
C40A C41A C42A C43A -60.0(5) . . . . ?
C48A C42A C43A C44A -60.6(5) . . . . ?
C41A C42A C43A C44A 60.1(5) . . . . ?
C42A C43A C44A C49A 60.9(5) . . . . ?
C42A C43A C44A C45A -59.9(5) . . . . ?
C43A C44A C45A C40A 60.1(5) . . . . ?
C49A C44A C45A C40A -60.6(5) . . . . ?
C41A C40A C45A C44A -59.2(5) . . . . ?
C46A C40A C45A C44A 59.0(4) . . . . ?
C4A C40A C45A C44A -179.8(3) . . . . ?
C41A C40A C46A C47A 58.5(4) . . . . ?
C45A C40A C46A C47A -59.3(4) . . . . ?
C4A C40A C46A C47A 179.3(3) . . . . ?
C40A C46A C47A C49A 60.8(4) . . . . ?
C40A C46A C47A C48A -60.0(5) . . . . ?
C41A C42A C48A C47A -61.0(4) . . . . ?
C43A C42A C48A C47A 59.7(4) . . . . ?
C46A C47A C48A C42A 60.5(5) . . . . ?
C49A C47A C48A C42A -60.0(4) . . . . ?
C43A C44A C49A C47A -60.4(5) . . . . ?
C45A C44A C49A C47A 60.2(5) . . . . ?
C46A C47A C49A C44A -60.1(5) . . . . ?
C48A C47A C49A C44A 60.2(5) . . . . ?
